data_7063044
loop_
_publ_author_name
'Cao, Ying'
'Che, Yuanyuan'
'Liu, Lang'
'Tang, Yakun'
'Yu, Yuming'

_publ_section_title
;
 Solid-state photochromic properties of indole thiosemicarbazones with
 aggregation-induced emission
;
_journal_issue 11
_journal_name_full 'New Journal of Chemistry'
_journal_page_first 4726
_journal_page_last 4734
_journal_paper_doi 10.1039/D3NJ05828J
_journal_volume 48
_journal_year 2024
_chemical_compound_source 'room temperture'
_chemical_formula_moiety 'C12 H14 N4 S'
_chemical_formula_sum 'C12 H14 N4 S'
_chemical_formula_weight 246.33
_space_group_crystal_system monoclinic
_space_group_IT_number 14
_space_group_name_Hall '-P 2ybc'
_space_group_name_H-M_alt 'P 1 21/c 1'
_atom_sites_solution_hydrogens geom
_atom_sites_solution_primary dual
_audit_block_doi 10.5517/ccdc.csd.cc2h1zq8
_audit_creation_date 2021-06-20
_audit_creation_method
;
Olex2 1.3
(compiled 2020.11.12 svn.r5f609507 for OlexSys, GUI svn.r6272)
;
_audit_update_record
;
2023-09-19 deposited with the CCDC.	2024-02-21 downloaded from the CCDC.
;
_cell_angle_alpha 90
_cell_angle_beta 99.557(12)
_cell_angle_gamma 90
_cell_formula_units_Z 4
_cell_length_a 15.106(4)
_cell_length_b 4.9258(12)
_cell_length_c 16.520(4)
_cell_measurement_reflns_used 5432
_cell_measurement_temperature 193.0
_cell_measurement_theta_max 60.900
_cell_measurement_theta_min 4.723
_cell_volume 1212.2(5)
_computing_cell_refinement 'SAINT V8.40A (Bruker, 2019)'
_computing_data_reduction 'SAINT V8.40A (Bruker, 2019)'
_computing_molecular_graphics 'Olex2 1.3 (Dolomanov et al., 2009)'
_computing_publication_material 'Olex2 1.3 (Dolomanov et al., 2009)'
_computing_structure_refinement 'SHELXL 2018/3 (Sheldrick, 2015)'
_computing_structure_solution 'SHELXT 2018/2 (Sheldrick, 2018)'
_diffrn_ambient_temperature 193.0
_diffrn_measured_fraction_theta_full 0.995
_diffrn_measured_fraction_theta_max 0.972
_diffrn_measurement_device_type 'Bruker D8 VENTURE'
_diffrn_measurement_method '\f and \w scans'
_diffrn_radiation_type GaK\a
_diffrn_radiation_wavelength 1.34139
_diffrn_reflns_av_R_equivalents 0.0547
_diffrn_reflns_av_unetI/netI 0.0470
_diffrn_reflns_Laue_measured_fraction_full 0.995
_diffrn_reflns_Laue_measured_fraction_max 0.972
_diffrn_reflns_limit_h_max 19
_diffrn_reflns_limit_h_min -18
_diffrn_reflns_limit_k_max 5
_diffrn_reflns_limit_k_min -6
_diffrn_reflns_limit_l_max 17
_diffrn_reflns_limit_l_min -21
_diffrn_reflns_number 10113
_diffrn_reflns_point_group_measured_fraction_full 0.995
_diffrn_reflns_point_group_measured_fraction_max 0.972
_diffrn_reflns_theta_full 53.594
_diffrn_reflns_theta_max 61.467
_diffrn_reflns_theta_min 4.723
_diffrn_source_current 2.86
_diffrn_source_power 0.1993706
_diffrn_source_voltage 69.71
_diffrn_standards_number 0
_exptl_absorpt_coefficient_mu 1.461
_exptl_absorpt_correction_T_max 0.7519
_exptl_absorpt_correction_T_min 0.5339
_exptl_absorpt_correction_type multi-scan
_exptl_absorpt_process_details
;
SADABS-2016/2 (Bruker,2016/2) was used for absorption correction.
wR2(int) was 0.1607 before and 0.0917 after correction.
The Ratio of minimum to maximum transmission is 0.7101.
The \l/2 correction factor is Not present.
;
_exptl_crystal_density_diffrn 1.350
_exptl_crystal_description block
_exptl_crystal_F_000 520
_exptl_crystal_recrystallization_method 'Re-crystallisation from solvent: ethanol'
_exptl_crystal_size_max 0.12
_exptl_crystal_size_mid 0.1
_exptl_crystal_size_min 0.1
_refine_diff_density_max 0.272
_refine_diff_density_min -0.390
_refine_diff_density_rms 0.050
_refine_ls_extinction_method none
_refine_ls_goodness_of_fit_ref 1.134
_refine_ls_hydrogen_treatment constr
_refine_ls_matrix_type full
_refine_ls_number_parameters 155
_refine_ls_number_reflns 2776
_refine_ls_number_restraints 0
_refine_ls_restrained_S_all 1.134
_refine_ls_R_factor_all 0.0600
_refine_ls_R_factor_gt 0.0452
_refine_ls_shift/su_max 0.000
_refine_ls_shift/su_mean 0.000
_refine_ls_structure_factor_coef Fsqd
_refine_ls_weighting_details 'w=1/[\s^2^(Fo^2^)+(0.0577P)^2^+0.2572P] where P=(Fo^2^+2Fc^2^)/3'
_refine_ls_weighting_scheme calc
_refine_ls_wR_factor_gt 0.1216
_refine_ls_wR_factor_ref 0.1321
_reflns_Friedel_coverage 0.000
_reflns_number_gt 2170
_reflns_number_total 2776
_reflns_threshold_expression 'I > 2\s(I)'
_cod_data_source_file d3nj05828j2.cif
_cod_data_source_block a
_cod_depositor_comments 'Adding full bibliography for 7063044.cif.'
_cod_database_code 7063044
_shelx_shelxl_version_number 2018/3
_shelx_space_group_comment
;
The symmetry employed for this shelxl refinement is uniquely defined
by the following loop, which should always be used as a source of
symmetry information in preference to the above space-group names.
They are only intended as comments.
;
_shelx_estimated_absorpt_t_max 0.868
_shelx_estimated_absorpt_t_min 0.844
_olex2_refinement_description
;
1. Fixed Uiso
 At 1.2 times of:
  All C(H) groups, All C(H,H) groups, All N(H) groups
 At 1.5 times of:
  All C(H,H,H) groups
2.a Secondary CH2 refined with riding coordinates:
 C11(H11A,H11B)
2.b Aromatic/amide H refined with riding coordinates:
 N1(H1), N3(H3), N4(H4), C2(H2), C3(H3A), C4(H4A), C5(H5), C8(H8), C9(H9)
2.c Idealised Me refined as rotating group:
 C12(H12A,H12B,H12C)
;
_olex2_submission_special_instructions 'No special instructions were received'

loop_
_space_group_symop_operation_xyz
'x, y, z'
'-x, y+1/2, -z+1/2'
'-x, -y, -z'
'x, -y-1/2, z-1/2'

loop_
_atom_site_label
_atom_site_type_symbol
_atom_site_fract_x
_atom_site_fract_y
_atom_site_fract_z
_atom_site_U_iso_or_equiv
_atom_site_adp_type
_atom_site_occupancy
_atom_site_site_symmetry_order
_atom_site_calc_flag
_atom_site_refinement_flags_posn
_atom_site_refinement_flags_adp
_atom_site_refinement_flags_occupancy
_atom_site_disorder_assembly
_atom_site_disorder_group
S1 S 0.60292(3) -0.10134(10) 0.42929(3) 0.04218(17) Uani 1 1 d . . . . .
N1 N 0.65674(13) 1.1091(3) 0.79757(10) 0.0489(4) Uani 1 1 d . . . . .
H1 H 0.641601 1.244568 0.827197 0.059 Uiso 1 1 calc R U . . .
N2 N 0.65379(10) 0.4156(3) 0.61103(9) 0.0380(4) Uani 1 1 d . . . . .
N3 N 0.60901(9) 0.2621(3) 0.54749(9) 0.0375(3) Uani 1 1 d . . . . .
H3 H 0.550965 0.283919 0.531204 0.045 Uiso 1 1 calc R U . . .
N4 N 0.74165(10) 0.0541(3) 0.54048(10) 0.0443(4) Uani 1 1 d . . . . .
H4 H 0.764735 0.166398 0.579790 0.053 Uiso 1 1 calc R U . . .
C1 C 0.74242(15) 1.0083(4) 0.80094(12) 0.0462(5) Uani 1 1 d . . . . .
C2 C 0.82237(18) 1.0917(5) 0.84858(14) 0.0584(6) Uani 1 1 d . . . . .
H2 H 0.824059 1.237239 0.886556 0.070 Uiso 1 1 calc R U . . .
C3 C 0.89899(18) 0.9540(5) 0.83824(15) 0.0645(7) Uani 1 1 d . . . . .
H3A H 0.954718 1.005625 0.870051 0.077 Uiso 1 1 calc R U . . .
C4 C 0.89716(15) 0.7413(5) 0.78250(15) 0.0599(6) Uani 1 1 d . . . . .
H4A H 0.951441 0.651515 0.776778 0.072 Uiso 1 1 calc R U . . .
C5 C 0.81783(14) 0.6594(5) 0.73563(13) 0.0492(5) Uani 1 1 d . . . . .
H5 H 0.816972 0.513179 0.698003 0.059 Uiso 1 1 calc R U . . .
C6 C 0.73850(13) 0.7940(4) 0.74409(11) 0.0414(4) Uani 1 1 d . . . . .
C7 C 0.64576(13) 0.7701(4) 0.70627(11) 0.0396(4) Uani 1 1 d . . . . .
C8 C 0.59967(14) 0.9666(4) 0.74148(12) 0.0444(5) Uani 1 1 d . . . . .
H8 H 0.536859 0.997574 0.728297 0.053 Uiso 1 1 calc R U . . .
C9 C 0.60633(13) 0.5926(4) 0.64187(11) 0.0380(4) Uani 1 1 d . . . . .
H9 H 0.543873 0.605494 0.621434 0.046 Uiso 1 1 calc R U . . .
C10 C 0.65472(12) 0.0789(4) 0.51058(11) 0.0359(4) Uani 1 1 d . . . . .
C11 C 0.80115(13) -0.1437(5) 0.51323(14) 0.0512(5) Uani 1 1 d . . . . .
H11A H 0.791291 -0.149064 0.452490 0.061 Uiso 1 1 calc R U . . .
H11B H 0.787927 -0.326184 0.533363 0.061 Uiso 1 1 calc R U . . .
C12 C 0.89716(14) -0.0707(6) 0.54518(18) 0.0700(7) Uani 1 1 d . . . . .
H12A H 0.936987 -0.202646 0.525119 0.105 Uiso 1 1 calc R U . . .
H12B H 0.907354 -0.072949 0.605326 0.105 Uiso 1 1 calc R U . . .
H12C H 0.909775 0.111212 0.525915 0.105 Uiso 1 1 calc R U . . .

loop_
_atom_site_aniso_label
_atom_site_aniso_U_11
_atom_site_aniso_U_22
_atom_site_aniso_U_33
_atom_site_aniso_U_23
_atom_site_aniso_U_13
_atom_site_aniso_U_12
S1 0.0468(3) 0.0436(3) 0.0357(3) -0.0057(2) 0.00534(19) -0.00528(19)
N1 0.0772(12) 0.0339(9) 0.0356(9) -0.0054(7) 0.0097(8) -0.0002(8)
N2 0.0440(8) 0.0356(8) 0.0335(8) -0.0026(6) 0.0043(6) -0.0056(6)
N3 0.0372(7) 0.0387(9) 0.0352(8) -0.0052(7) 0.0024(6) -0.0029(6)
N4 0.0389(8) 0.0479(10) 0.0449(9) -0.0077(8) 0.0037(7) -0.0011(7)
C1 0.0675(13) 0.0357(10) 0.0344(10) 0.0007(8) 0.0048(9) -0.0093(9)
C2 0.0849(16) 0.0447(13) 0.0417(12) -0.0033(10) -0.0005(11) -0.0162(12)
C3 0.0667(14) 0.0663(16) 0.0544(14) 0.0049(12) -0.0081(11) -0.0231(12)
C4 0.0530(12) 0.0657(15) 0.0587(13) 0.0031(12) 0.0031(10) -0.0089(11)
C5 0.0530(11) 0.0485(12) 0.0449(11) -0.0025(10) 0.0048(9) -0.0054(9)
C6 0.0560(11) 0.0354(10) 0.0325(9) 0.0023(8) 0.0063(8) -0.0067(8)
C7 0.0521(10) 0.0341(10) 0.0330(9) 0.0009(8) 0.0083(8) -0.0026(8)
C8 0.0581(11) 0.0388(10) 0.0363(10) 0.0032(8) 0.0081(9) 0.0024(9)
C9 0.0441(9) 0.0358(10) 0.0341(9) 0.0024(8) 0.0063(7) -0.0021(8)
C10 0.0414(9) 0.0328(9) 0.0340(9) 0.0047(7) 0.0078(7) -0.0034(7)
C11 0.0450(10) 0.0527(13) 0.0573(13) 0.0015(11) 0.0128(9) 0.0071(9)
C12 0.0445(11) 0.093(2) 0.0721(16) 0.0109(15) 0.0090(11) 0.0075(12)

loop_
_atom_type_symbol
_atom_type_description
_atom_type_scat_dispersion_real
_atom_type_scat_dispersion_imag
_atom_type_scat_source
C C 0.0137 0.0067 'International Tables Vol C Tables 4.2.6.8 and 6.1.1.4'
H H 0.0000 0.0000 'International Tables Vol C Tables 4.2.6.8 and 6.1.1.4'
N N 0.0241 0.0134 'International Tables Vol C Tables 4.2.6.8 and 6.1.1.4'
S S 0.2925 0.4295 'International Tables Vol C Tables 4.2.6.8 and 6.1.1.4'

loop_
_geom_angle_atom_site_label_1
_geom_angle_atom_site_label_2
_geom_angle_atom_site_label_3
_geom_angle
_geom_angle_site_symmetry_1
_geom_angle_site_symmetry_3
_geom_angle_publ_flag
C1 N1 H1 125.4 . . ?
C8 N1 H1 125.4 . . ?
C8 N1 C1 109.15(16) . . ?
C9 N2 N3 116.01(16) . . ?
N2 N3 H3 120.3 . . ?
C10 N3 N2 119.39(15) . . ?
C10 N3 H3 120.3 . . ?
C10 N4 H4 117.5 . . ?
C10 N4 C11 124.92(17) . . ?
C11 N4 H4 117.5 . . ?
N1 C1 C2 129.6(2) . . ?
N1 C1 C6 107.93(18) . . ?
C2 C1 C6 122.4(2) . . ?
C1 C2 H2 121.5 . . ?
C3 C2 C1 117.0(2) . . ?
C3 C2 H2 121.5 . . ?
C2 C3 H3A 119.1 . . ?
C2 C3 C4 121.9(2) . . ?
C4 C3 H3A 119.1 . . ?
C3 C4 H4A 119.6 . . ?
C5 C4 C3 120.9(2) . . ?
C5 C4 H4A 119.6 . . ?
C4 C5 H5 120.4 . . ?
C4 C5 C6 119.1(2) . . ?
C6 C5 H5 120.4 . . ?
C1 C6 C7 106.32(18) . . ?
C5 C6 C1 118.75(19) . . ?
C5 C6 C7 134.93(18) . . ?
C8 C7 C6 106.43(18) . . ?
C8 C7 C9 124.58(19) . . ?
C9 C7 C6 128.92(17) . . ?
N1 C8 C7 110.17(19) . . ?
N1 C8 H8 124.9 . . ?
C7 C8 H8 124.9 . . ?
N2 C9 C7 121.26(18) . . ?
N2 C9 H9 119.4 . . ?
C7 C9 H9 119.4 . . ?
N3 C10 S1 120.58(14) . . ?
N4 C10 S1 123.06(14) . . ?
N4 C10 N3 116.34(16) . . ?
N4 C11 H11A 109.7 . . ?
N4 C11 H11B 109.7 . . ?
N4 C11 C12 110.04(19) . . ?
H11A C11 H11B 108.2 . . ?
C12 C11 H11A 109.7 . . ?
C12 C11 H11B 109.7 . . ?
C11 C12 H12A 109.5 . . ?
C11 C12 H12B 109.5 . . ?
C11 C12 H12C 109.5 . . ?
H12A C12 H12B 109.5 . . ?
H12A C12 H12C 109.5 . . ?
H12B C12 H12C 109.5 . . ?

loop_
_geom_bond_atom_site_label_1
_geom_bond_atom_site_label_2
_geom_bond_distance
_geom_bond_site_symmetry_2
_geom_bond_publ_flag
S1 C10 1.6896(19) . ?
N1 H1 0.8800 . ?
N1 C1 1.379(3) . ?
N1 C8 1.353(3) . ?
N2 N3 1.377(2) . ?
N2 C9 1.287(2) . ?
N3 H3 0.8800 . ?
N3 C10 1.343(2) . ?
N4 H4 0.8800 . ?
N4 C10 1.330(2) . ?
N4 C11 1.447(2) . ?
C1 C2 1.390(3) . ?
C1 C6 1.407(3) . ?
C2 H2 0.9500 . ?
C2 C3 1.377(4) . ?
C3 H3A 0.9500 . ?
C3 C4 1.392(4) . ?
C4 H4A 0.9500 . ?
C4 C5 1.375(3) . ?
C5 H5 0.9500 . ?
C5 C6 1.397(3) . ?
C6 C7 1.441(3) . ?
C7 C8 1.376(3) . ?
C7 C9 1.428(3) . ?
C8 H8 0.9500 . ?
C9 H9 0.9500 . ?
C11 H11A 0.9900 . ?
C11 H11B 0.9900 . ?
C11 C12 1.503(3) . ?
C12 H12A 0.9800 . ?
C12 H12B 0.9800 . ?
C12 H12C 0.9800 . ?

loop_
_geom_torsion_atom_site_label_1
_geom_torsion_atom_site_label_2
_geom_torsion_atom_site_label_3
_geom_torsion_atom_site_label_4
_geom_torsion
_geom_torsion_site_symmetry_1
_geom_torsion_site_symmetry_2
_geom_torsion_site_symmetry_3
_geom_torsion_site_symmetry_4
_geom_torsion_publ_flag
N1 C1 C2 C3 -179.2(2) . . . . ?
N1 C1 C6 C5 179.50(17) . . . . ?
N1 C1 C6 C7 -0.2(2) . . . . ?
N2 N3 C10 S1 -176.85(12) . . . . ?
N2 N3 C10 N4 1.7(2) . . . . ?
N3 N2 C9 C7 -177.93(15) . . . . ?
C1 N1 C8 C7 -0.3(2) . . . . ?
C1 C2 C3 C4 0.3(3) . . . . ?
C1 C6 C7 C8 0.0(2) . . . . ?
C1 C6 C7 C9 176.85(18) . . . . ?
C2 C1 C6 C5 0.4(3) . . . . ?
C2 C1 C6 C7 -179.26(18) . . . . ?
C2 C3 C4 C5 -0.4(4) . . . . ?
C3 C4 C5 C6 0.5(3) . . . . ?
C4 C5 C6 C1 -0.5(3) . . . . ?
C4 C5 C6 C7 179.1(2) . . . . ?
C5 C6 C7 C8 -179.6(2) . . . . ?
C5 C6 C7 C9 -2.7(4) . . . . ?
C6 C1 C2 C3 -0.3(3) . . . . ?
C6 C7 C8 N1 0.2(2) . . . . ?
C6 C7 C9 N2 2.7(3) . . . . ?
C8 N1 C1 C2 179.3(2) . . . . ?
C8 N1 C1 C6 0.3(2) . . . . ?
C8 C7 C9 N2 179.06(17) . . . . ?
C9 N2 N3 C10 178.01(16) . . . . ?
C9 C7 C8 N1 -176.86(17) . . . . ?
C10 N4 C11 C12 166.3(2) . . . . ?
C11 N4 C10 S1 -5.9(3) . . . . ?
C11 N4 C10 N3 175.56(18) . . . . ?
